data_7011227
loop_
_publ_author_name
'Nayan K. Solanki'
'Michael A. Leech'
'Eric J. L. McInnes'
'Frank E. Mabbs'
'Judith A. K. Howard'
'Colin A. Kilner'
'Jeremy M. Rawson'
'Malcolm A. Halcrow'

_publ_section_title
;
 A crystallographic and EPR study of the fluxional Cu(II) ion in
 [CuL2][BF4]2 (L = 2,6-dipyrazol-1-ylpyridine)
;
_journal_issue 7
_journal_name_full 'J. Chem. Soc., Dalton Trans.'
_journal_page_first 1295
_journal_page_last 1301
_journal_paper_doi 10.1039/b109201b
_journal_year 2002
_chemical_formula_moiety '[C22 H18 Cu N10] 2[B F4]'
_chemical_formula_sum 'C22 H18 B2 Cu F8 N10'
_chemical_formula_weight 659.62
_chemical_name_systematic
; 
Bis-[2,6-di-(pyrazol-1-yl)pyridine]copper(II) ditetrafluoroborate
;
_space_group_IT_number 4
_symmetry_cell_setting monoclinic
_symmetry_space_group_name_Hall 'P 2yb'
_symmetry_space_group_name_H-M 'P 1 21 1'
_atom_sites_solution_hydrogens geom
_atom_sites_solution_primary direct
_atom_sites_solution_secondary difmap
_audit_creation_method SHELXL-97
_cell_angle_alpha 90.00
_cell_angle_beta 96.1310(11)
_cell_angle_gamma 90.00
_cell_formula_units_Z 2
_cell_length_a 8.4981(2)
_cell_length_b 8.5663(2)
_cell_length_c 18.9448(5)
_cell_measurement_reflns_used 14125
_cell_measurement_temperature 300(2)
_cell_measurement_theta_max 27.46
_cell_measurement_theta_min 3.06
_cell_volume 1371.24(6)
_computing_cell_refinement 'DENZO-SMN (Otwinowski & Minor, 1996)'
_computing_data_collection 'COLLECT (Nonius, 1999)'
_computing_data_reduction 'DENZO-SMN (Otwinowski & Minor, 1996)'
_computing_molecular_graphics 'ORTEX (McArdle, 1995)'
_computing_publication_material 'local program'
_computing_structure_refinement 'SHELXL-97 (Sheldrick, 1997)'
_computing_structure_solution 'SHELXS-97 (Sheldrick, 1990)'
_diffrn_ambient_temperature 300(2)
_diffrn_detector_area_resol_mean 9.091
_diffrn_measured_fraction_theta_full 0.993
_diffrn_measured_fraction_theta_max 0.993
_diffrn_measurement_device_type 'Nonius KappaCCD diffractometer'
_diffrn_measurement_method 'Area detector scans'
_diffrn_radiation_monochromator graphite
_diffrn_radiation_source 'fine-focus sealed tube'
_diffrn_radiation_type MoK\a
_diffrn_radiation_wavelength 0.71073
_diffrn_reflns_av_R_equivalents 0.0380
_diffrn_reflns_av_sigmaI/netI 0.0507
_diffrn_reflns_limit_h_max 10
_diffrn_reflns_limit_h_min -11
_diffrn_reflns_limit_k_max 9
_diffrn_reflns_limit_k_min -11
_diffrn_reflns_limit_l_max 24
_diffrn_reflns_limit_l_min -24
_diffrn_reflns_number 14125
_diffrn_reflns_theta_full 27.46
_diffrn_reflns_theta_max 27.46
_diffrn_reflns_theta_min 3.06
_exptl_absorpt_coefficient_mu 0.885
_exptl_absorpt_correction_T_max 0.9571
_exptl_absorpt_correction_T_min 0.8429
_exptl_absorpt_correction_type multi-scan
_exptl_absorpt_process_details
;
Using multiple and symmetry-related data measurements via the program SORTAV
See R.H. Blessing, Acta Cryst (1995), A51, 33-38 
;
_exptl_crystal_colour Green
_exptl_crystal_density_diffrn 1.598
_exptl_crystal_density_method 'not measured'
_exptl_crystal_description Plate
_exptl_crystal_F_000 662
_exptl_crystal_size_max 0.20
_exptl_crystal_size_mid 0.18
_exptl_crystal_size_min 0.05
_refine_diff_density_max 0.343
_refine_diff_density_min -0.327
_refine_diff_density_rms 0.056
_refine_ls_abs_structure_details 'Flack H D (1983), Acta Cryst. A39, 876-881'
_refine_ls_abs_structure_Flack -0.018(15)
_refine_ls_extinction_coef 0.034(4)
_refine_ls_extinction_expression Fc^*^=kFc[1+0.001xFc^2^\l^3^/sin(2\q)]^-1/4^
_refine_ls_extinction_method SHELXL
_refine_ls_goodness_of_fit_ref 1.029
_refine_ls_hydrogen_treatment constr
_refine_ls_matrix_type full
_refine_ls_number_parameters 427
_refine_ls_number_reflns 5522
_refine_ls_number_restraints 68
_refine_ls_restrained_S_all 1.082
_refine_ls_R_factor_all 0.0573
_refine_ls_R_factor_gt 0.0454
_refine_ls_shift/su_max 0.001
_refine_ls_shift/su_mean 0.000
_refine_ls_structure_factor_coef Fsqd
_refine_ls_weighting_details 'calc w=1/[\s^2^(Fo^2^)+(0.0658P)^2^+0.3575P] where P=(Fo^2^+2Fc^2^)/3'
_refine_ls_weighting_scheme calc
_refine_ls_wR_factor_gt 0.1141
_refine_ls_wR_factor_ref 0.1235
_reflns_number_gt 4662
_reflns_number_total 5522
_reflns_threshold_expression >2sigma(I)
_cod_data_source_file b109201b.txt
_cod_data_source_block nksvt300
_cod_depositor_comments
;
The following automatic conversions were performed:
'_symmetry_cell_setting' value 'Monoclinic' changed to 'monoclinic'
according to '/home/saulius/struct/CIF-dictionaries/cif_core.dic'
dictionary named 'cif_core.dic' version 2.4.1 from 2010-06-29.

Automatic conversion script
Id: cif_fix_enum 1527 2010-12-29 10:47:43Z saulius 
;
_cod_original_sg_symbol_H-M 'P 21'
_cod_database_code 7011227

loop_
_symmetry_equiv_pos_as_xyz
'x, y, z'
'-x, y+1/2, -z'

loop_
_atom_site_label
_atom_site_type_symbol
_atom_site_fract_x
_atom_site_fract_y
_atom_site_fract_z
_atom_site_U_iso_or_equiv
_atom_site_adp_type
_atom_site_occupancy
_atom_site_symmetry_multiplicity
_atom_site_calc_flag
_atom_site_refinement_flags
_atom_site_disorder_assembly
_atom_site_disorder_group
Cu1 Cu 0.72869(5) 0.22412(7) 0.74646(2) 0.05442(17) Uani 1 1 d . . .
N1 N 0.8309(4) -0.0023(5) 0.78664(17) 0.0618(8) Uani 1 1 d . . .
N2 N 0.8412(4) -0.0043(4) 0.85950(16) 0.0562(8) Uani 1 1 d . . .
C1 C 0.8989(6) -0.1316(6) 0.7691(3) 0.0719(12) Uani 1 1 d . . .
H1 H 0.9103 -0.1619 0.7228 0.086 Uiso 1 1 calc R . .
C2 C 0.9520(7) -0.2178(7) 0.8294(3) 0.0830(14) Uani 1 1 d . . .
H2 H 1.0033 -0.3139 0.8310 0.100 Uiso 1 1 calc R . .
C3 C 0.9134(6) -0.1327(6) 0.8854(3) 0.0743(13) Uani 1 1 d . . .
H3 H 0.9337 -0.1594 0.9331 0.089 Uiso 1 1 calc R . .
N3 N 0.7313(3) 0.2408(5) 0.85190(15) 0.0521(8) Uani 1 1 d . . .
C4 C 0.7849(4) 0.1262(5) 0.8947(2) 0.0523(8) Uani 1 1 d . . .
C5 C 0.7855(5) 0.1331(6) 0.9680(2) 0.0655(11) Uani 1 1 d . . .
H5 H 0.8220 0.0501 0.9969 0.079 Uiso 1 1 calc R . .
C6 C 0.7301(6) 0.2680(7) 0.9961(2) 0.0754(15) Uani 1 1 d . . .
H6 H 0.7287 0.2766 1.0450 0.090 Uiso 1 1 calc R . .
C7 C 0.6767(5) 0.3904(6) 0.9529(2) 0.0679(11) Uani 1 1 d . . .
H7 H 0.6404 0.4823 0.9717 0.081 Uiso 1 1 calc R . .
C8 C 0.6791(5) 0.3720(5) 0.8809(2) 0.0558(9) Uani 1 1 d . . .
N4 N 0.6254(4) 0.4875(4) 0.83106(19) 0.0588(8) Uani 1 1 d . . .
N5 N 0.6397(4) 0.4604(5) 0.76164(19) 0.0625(8) Uani 1 1 d . . .
C9 C 0.5611(6) 0.6301(6) 0.8402(3) 0.0834(14) Uani 1 1 d . . .
H9 H 0.5384 0.6745 0.8828 0.100 Uiso 1 1 calc R . .
C10 C 0.5368(7) 0.6949(6) 0.7744(4) 0.0932(17) Uani 1 1 d . . .
H10 H 0.4943 0.7929 0.7631 0.112 Uiso 1 1 calc R . .
C11 C 0.5864(6) 0.5895(6) 0.7283(3) 0.0755(13) Uani 1 1 d . . .
H11 H 0.5835 0.6054 0.6797 0.091 Uiso 1 1 calc R . .
N6 N 0.9544(4) 0.3157(5) 0.72573(18) 0.0626(9) Uani 1 1 d . . .
N7 N 0.9649(4) 0.3279(4) 0.65465(18) 0.0574(8) Uani 1 1 d . . .
C12 C 1.0817(6) 0.3865(7) 0.7561(3) 0.0801(14) Uani 1 1 d . . .
H12 H 1.1066 0.3973 0.8049 0.096 Uiso 1 1 calc R . .
C13 C 1.1723(7) 0.4420(8) 0.7058(4) 0.0987(19) Uani 1 1 d . . .
H13 H 1.2680 0.4949 0.7144 0.118 Uiso 1 1 calc R . .
C14 C 1.0964(6) 0.4053(6) 0.6411(3) 0.0804(14) Uani 1 1 d . . .
H14 H 1.1284 0.4287 0.5969 0.096 Uiso 1 1 calc R . .
N8 N 0.7188(3) 0.2164(6) 0.64160(14) 0.0523(6) Uani 1 1 d . . .
C15 C 0.8397(5) 0.2683(4) 0.6080(2) 0.0543(9) Uani 1 1 d . . .
C16 C 0.8399(6) 0.2624(6) 0.5352(2) 0.0698(13) Uani 1 1 d . . .
H16 H 0.9260 0.2974 0.5131 0.084 Uiso 1 1 calc R . .
C17 C 0.7076(6) 0.2025(7) 0.4967(2) 0.0738(13) Uani 1 1 d . . .
H17 H 0.7044 0.1957 0.4476 0.089 Uiso 1 1 calc R . .
C18 C 0.5802(6) 0.1526(6) 0.5292(2) 0.0682(11) Uani 1 1 d . . .
H18 H 0.4893 0.1151 0.5030 0.082 Uiso 1 1 calc R . .
C19 C 0.5915(5) 0.1601(5) 0.6018(2) 0.0545(9) Uani 1 1 d . . .
N9 N 0.4706(4) 0.1137(4) 0.64294(17) 0.0564(8) Uani 1 1 d . . .
N10 N 0.4948(4) 0.1304(4) 0.71491(17) 0.0574(8) Uani 1 1 d . . .
C20 C 0.3258(5) 0.0509(6) 0.6230(3) 0.0716(13) Uani 1 1 d . . .
H20 H 0.2839 0.0283 0.5767 0.086 Uiso 1 1 calc R . .
C21 C 0.2542(6) 0.0274(6) 0.6817(3) 0.0791(14) Uani 1 1 d . . .
H21 H 0.1544 -0.0150 0.6847 0.095 Uiso 1 1 calc R . .
C22 C 0.3625(6) 0.0806(6) 0.7380(3) 0.0695(11) Uani 1 1 d . . .
H22 H 0.3432 0.0807 0.7854 0.083 Uiso 1 1 calc R . .
B1 B 0.7959(7) 0.7725(7) 0.5698(3) 0.0762(15) Uani 1 1 d D . .
F1 F 0.6559(10) 0.8196(13) 0.5996(5) 0.064(2) Uiso 0.40 1 d PD A 1
F2 F 0.7750(13) 0.7851(12) 0.4997(4) 0.090(3) Uiso 0.40 1 d PD A 1
F3 F 0.818(2) 0.6183(16) 0.5926(10) 0.209(9) Uiso 0.40 1 d PD A 1
F4 F 0.9219(14) 0.8600(18) 0.5960(8) 0.099(5) Uiso 0.40 1 d PD A 1
F5 F 0.7054(10) 0.8399(10) 0.6155(4) 0.071(2) Uiso 0.40 1 d PD A 2
F6 F 0.9530(8) 0.7789(10) 0.6031(4) 0.084(2) Uiso 0.40 1 d PD A 2
F7 F 0.7848(13) 0.8458(12) 0.5054(4) 0.080(3) Uiso 0.40 1 d PD A 2
F8 F 0.7643(9) 0.6082(7) 0.5669(4) 0.0648(17) Uiso 0.40 1 d PD A 2
F9 F 0.8237(17) 0.6243(13) 0.5487(7) 0.064(3) Uiso 0.20 1 d PD A 3
F10 F 0.914(3) 0.873(3) 0.5838(15) 0.135(19) Uiso 0.20 1 d PD A 3
F11 F 0.7250(15) 0.8360(15) 0.4952(5) 0.046(3) Uiso 0.20 1 d PD A 3
F12 F 0.670(3) 0.781(3) 0.6060(11) 0.111(11) Uiso 0.20 1 d PD A 3
B2 B 0.7344(7) 0.7591(7) 1.0678(3) 0.0827(17) Uani 1 1 d D . .
F13 F 0.6673(9) 0.7709(10) 0.9961(3) 0.109(3) Uani 0.80 1 d PD B .
F14 F 0.6755(16) 0.8927(14) 1.0994(7) 0.092(5) Uiso 0.40 1 d PD B 1
F15 F 0.8830(9) 0.7647(15) 1.0604(5) 0.088(3) Uiso 0.40 1 d PD B 1
F16 F 0.673(2) 0.6251(13) 1.0947(6) 0.107(4) Uiso 0.40 1 d PD B 1
F17 F 0.6692(16) 0.848(2) 1.1154(7) 0.049(3) Uiso 0.20 1 d PD B 2
F18 F 0.8997(13) 0.829(2) 1.0684(8) 0.053(3) Uiso 0.20 1 d PD C 2
F19 F 0.758(3) 0.6097(14) 1.0965(8) 0.075(4) Uiso 0.20 1 d PD B 2
F20 F 0.8764(19) 0.701(3) 1.0820(13) 0.145(10) Uiso 0.20 1 d PD B 3
F21 F 0.712(2) 0.9095(16) 1.0962(8) 0.066(5) Uiso 0.20 1 d PD B 3
F22 F 0.620(2) 0.654(2) 1.0926(9) 0.090(6) Uiso 0.20 1 d PD B 3
F23 F 0.870(2) 0.864(3) 1.0774(13) 0.127(11) Uiso 0.20 1 d PD B 4
F24 F 0.651(2) 0.793(2) 1.1257(8) 0.090(6) Uiso 0.20 1 d PD B 4
F25 F 0.814(3) 0.614(2) 1.0953(14) 0.137(12) Uiso 0.20 1 d PD D 4
F26 F 0.653(3) 0.753(4) 1.0097(10) 0.087(8) Uiso 0.20 1 d PD B 4

loop_
_atom_site_aniso_label
_atom_site_aniso_U_11
_atom_site_aniso_U_22
_atom_site_aniso_U_33
_atom_site_aniso_U_23
_atom_site_aniso_U_13
_atom_site_aniso_U_12
Cu1 0.0503(2) 0.0579(3) 0.0550(2) 0.0041(2) 0.00500(15) -0.0014(3)
N1 0.063(2) 0.071(2) 0.0507(17) 0.0029(16) 0.0034(15) -0.0054(17)
N2 0.0542(18) 0.064(2) 0.0497(17) 0.0063(15) 0.0020(13) 0.0017(15)
C1 0.067(3) 0.073(3) 0.077(3) -0.019(3) 0.013(2) -0.004(2)
C2 0.079(3) 0.070(3) 0.101(4) -0.003(3) 0.015(3) 0.015(2)
C3 0.076(3) 0.074(3) 0.072(3) 0.014(2) 0.004(2) 0.016(2)
N3 0.0449(14) 0.057(2) 0.0537(14) 0.0012(19) 0.0041(11) -0.0065(17)
C4 0.047(2) 0.053(2) 0.058(2) 0.0026(18) 0.0080(15) -0.0027(16)
C5 0.065(3) 0.074(3) 0.056(2) 0.007(2) -0.0004(18) -0.001(2)
C6 0.074(3) 0.100(5) 0.053(2) -0.004(2) 0.0078(19) -0.013(3)
C7 0.061(3) 0.081(3) 0.062(2) -0.010(2) 0.0089(19) -0.003(2)
C8 0.048(2) 0.058(2) 0.061(2) -0.0040(18) 0.0076(16) -0.0053(18)
N4 0.0561(19) 0.0515(18) 0.070(2) -0.0043(16) 0.0096(15) -0.0005(15)
N5 0.060(2) 0.063(2) 0.064(2) 0.0041(17) 0.0074(16) -0.0067(16)
C9 0.080(3) 0.056(3) 0.114(4) -0.014(3) 0.011(3) 0.007(2)
C10 0.077(3) 0.057(4) 0.142(5) 0.023(3) -0.006(3) 0.002(2)
C11 0.062(3) 0.071(3) 0.092(3) 0.025(3) 0.001(2) -0.010(2)
N6 0.061(2) 0.067(2) 0.0583(19) 0.0017(16) -0.0005(15) 0.0008(16)
N7 0.0509(18) 0.058(2) 0.064(2) 0.0062(15) 0.0115(15) -0.0009(15)
C12 0.069(3) 0.072(3) 0.094(3) -0.011(3) -0.012(3) 0.009(2)
C13 0.057(3) 0.090(4) 0.149(6) -0.013(4) 0.005(3) -0.012(3)
C14 0.063(3) 0.075(3) 0.108(4) -0.003(3) 0.031(3) -0.008(2)
N8 0.0499(14) 0.0528(16) 0.0541(14) 0.001(2) 0.0056(11) 0.005(2)
C15 0.055(2) 0.050(2) 0.059(2) 0.0035(16) 0.0125(16) 0.0053(15)
C16 0.077(3) 0.073(3) 0.063(2) 0.013(2) 0.023(2) 0.011(2)
C17 0.097(3) 0.074(3) 0.0505(19) 0.000(2) 0.010(2) 0.009(3)
C18 0.073(3) 0.071(3) 0.058(2) -0.003(2) -0.0074(19) 0.007(2)
C19 0.054(2) 0.054(2) 0.0551(19) -0.0021(17) 0.0013(16) 0.0028(16)
N9 0.0521(17) 0.0549(18) 0.0605(18) -0.0025(15) -0.0021(13) -0.0015(14)
N10 0.0573(18) 0.0549(19) 0.0595(18) -0.0011(15) 0.0038(14) 0.0023(15)
C20 0.054(2) 0.065(3) 0.092(3) -0.007(2) -0.008(2) -0.010(2)
C21 0.058(3) 0.073(3) 0.106(4) 0.007(3) 0.009(3) -0.007(2)
C22 0.064(3) 0.061(3) 0.086(3) 0.008(2) 0.019(2) 0.004(2)
B1 0.083(4) 0.083(4) 0.064(3) -0.005(3) 0.015(3) 0.001(3)
B2 0.084(4) 0.084(5) 0.081(3) -0.005(3) 0.014(3) 0.012(3)
F13 0.157(6) 0.109(5) 0.062(2) -0.013(3) 0.014(3) -0.019(3)

loop_
_atom_type_symbol
_atom_type_description
_atom_type_scat_dispersion_real
_atom_type_scat_dispersion_imag
_atom_type_scat_source
C C 0.0033 0.0016 'International Tables Vol C Tables 4.2.6.8 and 6.1.1.4'
H H 0.0000 0.0000 'International Tables Vol C Tables 4.2.6.8 and 6.1.1.4'
N N 0.0061 0.0033 'International Tables Vol C Tables 4.2.6.8 and 6.1.1.4'
Cu Cu 0.3201 1.2651 'International Tables Vol C Tables 4.2.6.8 and 6.1.1.4'
B B 0.0013 0.0007 'International Tables Vol C Tables 4.2.6.8 and 6.1.1.4'
F F 0.0171 0.0103 'International Tables Vol C Tables 4.2.6.8 and 6.1.1.4'

loop_
_geom_angle_atom_site_label_1
_geom_angle_atom_site_label_2
_geom_angle_atom_site_label_3
_geom_angle
_geom_angle_site_symmetry_1
_geom_angle_site_symmetry_3
_geom_angle_publ_flag
N8 Cu1 N3 177.17(19) . . ?
N8 Cu1 N6 76.81(13) . . ?
N3 Cu1 N6 103.99(13) . . ?
N8 Cu1 N10 76.79(13) . . ?
N3 Cu1 N10 102.35(13) . . ?
N6 Cu1 N10 153.59(13) . . ?
N8 Cu1 N5 100.61(16) . . ?
N3 Cu1 N5 76.71(16) . . ?
N6 Cu1 N5 90.80(14) . . ?
N10 Cu1 N5 93.39(13) . . ?
N8 Cu1 N1 106.70(16) . . ?
N3 Cu1 N1 76.02(15) . . ?
N6 Cu1 N1 93.29(14) . . ?
N10 Cu1 N1 94.85(14) . . ?
N5 Cu1 N1 152.61(13) . . ?
C1 N1 N2 105.1(4) . . ?
C1 N1 Cu1 144.9(3) . . ?
N2 N1 Cu1 109.6(3) . . ?
C3 N2 N1 111.0(4) . . ?
C3 N2 C4 130.4(4) . . ?
N1 N2 C4 118.4(3) . . ?
N1 C1 C2 110.7(4) . . ?
C3 C2 C1 105.8(5) . . ?
N2 C3 C2 107.4(4) . . ?
C4 N3 C8 118.4(3) . . ?
C4 N3 Cu1 121.7(3) . . ?
C8 N3 Cu1 119.9(3) . . ?
N3 C4 C5 123.1(4) . . ?
N3 C4 N2 114.2(3) . . ?
C5 C4 N2 122.7(4) . . ?
C6 C5 C4 117.2(4) . . ?
C5 C6 C7 120.9(4) . . ?
C8 C7 C6 117.6(5) . . ?
N3 C8 C7 122.7(4) . . ?
N3 C8 N4 114.2(3) . . ?
C7 C8 N4 123.1(4) . . ?
N5 N4 C9 111.0(4) . . ?
N5 N4 C8 118.3(3) . . ?
C9 N4 C8 130.7(4) . . ?
C11 N5 N4 104.9(4) . . ?
C11 N5 Cu1 144.3(4) . . ?
N4 N5 Cu1 110.7(3) . . ?
N4 C9 C10 105.9(5) . . ?
C11 C10 C9 107.0(5) . . ?
N5 C11 C10 111.3(5) . . ?
C12 N6 N7 105.0(4) . . ?
C12 N6 Cu1 142.8(4) . . ?
N7 N6 Cu1 111.3(2) . . ?
C14 N7 N6 111.7(4) . . ?
C14 N7 C15 130.3(4) . . ?
N6 N7 C15 118.0(3) . . ?
N6 C12 C13 110.6(5) . . ?
C14 C13 C12 107.4(5) . . ?
N7 C14 C13 105.4(5) . . ?
C19 N8 C15 117.7(3) . . ?
C19 N8 Cu1 121.5(3) . . ?
C15 N8 Cu1 120.8(3) . . ?
N8 C15 C16 123.0(4) . . ?
N8 C15 N7 112.9(3) . . ?
C16 C15 N7 124.1(4) . . ?
C17 C16 C15 117.1(4) . . ?
C18 C17 C16 121.3(4) . . ?
C19 C18 C17 117.5(4) . . ?
N8 C19 C18 123.2(4) . . ?
N8 C19 N9 112.4(3) . . ?
C18 C19 N9 124.3(4) . . ?
C20 N9 N10 110.8(4) . . ?
C20 N9 C19 130.4(4) . . ?
N10 N9 C19 118.8(3) . . ?
C22 N10 N9 104.7(4) . . ?
C22 N10 Cu1 144.8(3) . . ?
N9 N10 Cu1 110.5(2) . . ?
C21 C20 N9 107.8(4) . . ?
C20 C21 C22 105.2(4) . . ?
N10 C22 C21 111.4(4) . . ?
F10 B1 F12 119.4(14) . . ?
F2 B1 F4 109.8(9) . . ?
F10 B1 F9 121.0(14) . . ?
F12 B1 F9 112.2(11) . . ?
F5 B1 F7 112.8(7) . . ?
F2 B1 F3 112.7(10) . . ?
F4 B1 F3 109.4(11) . . ?
F5 B1 F6 105.8(6) . . ?
F7 B1 F6 110.7(7) . . ?
F2 B1 F1 110.1(7) . . ?
F4 B1 F1 110.9(8) . . ?
F3 B1 F1 103.7(10) . . ?
F5 B1 F8 109.1(6) . . ?
F7 B1 F8 115.0(7) . . ?
F6 B1 F8 102.6(6) . . ?
F10 B1 F11 99.4(12) . . ?
F12 B1 F11 101.0(11) . . ?
F9 B1 F11 97.0(7) . . ?
F15 B2 F16 119.0(9) . . ?
F17 B2 F19 108.2(11) . . ?
F26 B2 F24 114.9(13) . . ?
F15 B2 F14 114.5(9) . . ?
F16 B2 F14 110.6(8) . . ?
F20 B2 F21 115.3(12) . . ?
F15 B2 F13 101.0(6) . . ?
F20 B2 F13 119.4(11) . . ?
F17 B2 F13 116.7(8) . . ?
F16 B2 F13 106.4(8) . . ?
F19 B2 F13 117.6(8) . . ?
F18 B2 F13 104.8(8) . . ?
F14 B2 F13 103.0(8) . . ?
F21 B2 F13 104.0(8) . . ?
F17 B2 F18 102.5(11) . . ?
F19 B2 F18 105.1(12) . . ?
F20 B2 F22 109.5(13) . . ?
F21 B2 F22 108.7(10) . . ?
F13 B2 F22 98.1(8) . . ?
F26 B2 F23 119.7(14) . . ?
F24 B2 F23 103.6(12) . . ?
F26 B2 F25 118.2(14) . . ?
F24 B2 F25 98.6(12) . . ?
F23 B2 F25 98.4(13) . . ?

loop_
_geom_bond_atom_site_label_1
_geom_bond_atom_site_label_2
_geom_bond_distance
_geom_bond_site_symmetry_2
_geom_bond_publ_flag
Cu1 N8 1.981(3) . ?
Cu1 N3 2.000(3) . ?
Cu1 N6 2.147(4) . ?
Cu1 N10 2.168(4) . ?
Cu1 N5 2.190(4) . ?
Cu1 N1 2.226(4) . ?
N1 C1 1.309(7) . ?
N1 N2 1.374(4) . ?
N2 C3 1.327(6) . ?
N2 C4 1.412(5) . ?
C1 C2 1.394(7) . ?
C2 C3 1.355(7) . ?
N3 C4 1.323(6) . ?
N3 C8 1.347(6) . ?
C4 C5 1.389(6) . ?
C5 C6 1.376(7) . ?
C6 C7 1.377(7) . ?
C7 C8 1.376(6) . ?
C8 N4 1.410(5) . ?
N4 N5 1.354(5) . ?
N4 C9 1.357(6) . ?
N5 C11 1.328(6) . ?
C9 C10 1.361(8) . ?
C10 C11 1.353(8) . ?
N6 C12 1.317(6) . ?
N6 N7 1.363(5) . ?
N7 C14 1.347(6) . ?
N7 C15 1.405(5) . ?
C12 C13 1.373(9) . ?
C13 C14 1.359(9) . ?
N8 C19 1.341(5) . ?
N8 C15 1.342(5) . ?
C15 C16 1.380(6) . ?
C16 C17 1.372(7) . ?
C17 C18 1.370(7) . ?
C18 C19 1.369(6) . ?
C19 N9 1.412(5) . ?
N9 C20 1.359(5) . ?
N9 N10 1.365(5) . ?
N10 C22 1.320(6) . ?
C20 C21 1.340(8) . ?
C21 C22 1.407(7) . ?
B1 F2 1.324(10) . ?
B1 F10 1.328(15) . ?
B1 F12 1.337(14) . ?
B1 F5 1.349(8) . ?
B1 F4 1.357(10) . ?
B1 F9 1.359(12) . ?
B1 F7 1.366(9) . ?
B1 F3 1.397(13) . ?
B1 F6 1.415(9) . ?
B1 F1 1.429(9) . ?
B1 F8 1.433(9) . ?
B1 F11 1.573(11) . ?
B2 F26 1.237(18) . ?
B2 F15 1.286(10) . ?
B2 F20 1.306(13) . ?
B2 F17 1.346(11) . ?
B2 F16 1.382(10) . ?
B2 F19 1.397(12) . ?
B2 F24 1.399(13) . ?
B2 F14 1.408(10) . ?
B2 F21 1.417(12) . ?
B2 F13 1.419(8) . ?
B2 F22 1.439(13) . ?
B2 F23 1.458(15) . ?
B2 F25 1.483(15) . ?
B2 F18 1.526(11) . ?
